data_4515516
loop_
_publ_author_name
'Bagchi, Vivek'
'Kalra, Anshika'
'Das, Purak'
'Paraskevopoulou, Patrina'
'Gorla, Saidulu'
'Ai, Lin'
'Wang, Qiuwen'
'Mohapatra, Sudip'
'Choudhury, Amitava'
'Sun, Zhicheng'
'Cundari, Thomas R.'
'Stavropoulos, Pericles'

_publ_section_title
;
 Comparative Nitrene-Transfer Chemistry to Olefinic Substrates Mediated by
 a Library of Anionic Mn(II) Triphenylamido-Amine Reagents and M(II)
 Congeners (M = Fe, Co, Ni) Favoring Aromatic over Aliphatic Alkenes
;
_journal_issue 10
_journal_name_full 'ACS Catalysis'
_journal_page_first 9183
_journal_paper_doi 10.1021/acscatal.8b01941
_journal_volume 8
_journal_year 2018
_chemical_absolute_configuration unk
_chemical_formula_sum 'C41 H51 Co K N6 O11'
_chemical_formula_weight 901.91
_space_group_IT_number 19
_space_group_name_Hall 'P 2ac 2ab'
_space_group_name_H-M_alt 'P 21 21 21'
_symmetry_cell_setting orthorhombic
_symmetry_space_group_name_Hall 'P 2ac 2ab'
_symmetry_space_group_name_H-M 'P 21 21 21'
_atom_sites_solution_hydrogens geom
_atom_sites_solution_primary direct
_atom_sites_solution_secondary difmap
_audit_creation_method SHELXL-97
_cell_angle_alpha 90.00
_cell_angle_beta 90.00
_cell_angle_gamma 90.00
_cell_formula_units_Z 4
_cell_length_a 11.0919(7)
_cell_length_b 18.3376(11)
_cell_length_c 21.9261(13)
_cell_measurement_reflns_used 9054
_cell_measurement_temperature 137(2)
_cell_measurement_theta_max 27.80
_cell_measurement_theta_min 2.34
_cell_volume 4459.7(5)
_computing_cell_refinement 'SAINT (Bruker, 2008)'
_computing_data_collection 'SMART (Bruker, 2002)'
_computing_data_reduction 'SAINT (Bruker, 2008)'
_computing_molecular_graphics 'SHELXTL (Sheldrick, 2008)'
_computing_publication_material 'SHELXTL (Sheldrick, 2008)'
_computing_structure_refinement 'SHELXL97 (Sheldrick, 2008)'
_computing_structure_solution 'SHELXS97 (Sheldrick, 2008)'
_diffrn_ambient_temperature 137(2)
_diffrn_measured_fraction_theta_full 1.000
_diffrn_measured_fraction_theta_max 1.000
_diffrn_measurement_device_type 'Bruker SMART APEX CCD area-detector'
_diffrn_measurement_method '\w scans'
_diffrn_radiation_monochromator graphite
_diffrn_radiation_source 'fine-focus sealed tube'
_diffrn_radiation_type MoK\a
_diffrn_radiation_wavelength 0.71073
_diffrn_reflns_av_R_equivalents 0.0671
_diffrn_reflns_av_sigmaI/netI 0.0533
_diffrn_reflns_limit_h_max 13
_diffrn_reflns_limit_h_min -13
_diffrn_reflns_limit_k_max 21
_diffrn_reflns_limit_k_min -21
_diffrn_reflns_limit_l_max 26
_diffrn_reflns_limit_l_min -26
_diffrn_reflns_number 38893
_diffrn_reflns_theta_full 25.00
_diffrn_reflns_theta_max 25.00
_diffrn_reflns_theta_min 1.86
_exptl_absorpt_coefficient_mu 0.542
_exptl_absorpt_correction_T_max 0.7457
_exptl_absorpt_correction_T_min 0.6036
_exptl_absorpt_correction_type multi-scan
_exptl_absorpt_process_details '(SADABS; Bruker, 2008)'
_exptl_crystal_colour pink
_exptl_crystal_density_diffrn 1.343
_exptl_crystal_density_method 'not measured'
_exptl_crystal_description plate
_exptl_crystal_F_000 1892
_exptl_crystal_size_max 0.25
_exptl_crystal_size_mid 0.14
_exptl_crystal_size_min 0.06
_refine_diff_density_max 0.636
_refine_diff_density_min -0.226
_refine_diff_density_rms 0.077
_refine_ls_abs_structure_details 'Flack H D (1983), Acta Cryst. A39, 876-881'
_refine_ls_abs_structure_Flack -0.008(14)
_refine_ls_extinction_method none
_refine_ls_goodness_of_fit_ref 1.085
_refine_ls_hydrogen_treatment mixed
_refine_ls_matrix_type full
_refine_ls_number_parameters 565
_refine_ls_number_reflns 7852
_refine_ls_number_restraints 0
_refine_ls_restrained_S_all 1.085
_refine_ls_R_factor_all 0.0516
_refine_ls_R_factor_gt 0.0443
_refine_ls_shift/su_max 0.002
_refine_ls_shift/su_mean 0.000
_refine_ls_structure_factor_coef Fsqd
_refine_ls_weighting_details 'calc w=1/[\s^2^(Fo^2^)+(0.0476P)^2^+0.0000P] where P=(Fo^2^+2Fc^2^)/3'
_refine_ls_weighting_scheme calc
_refine_ls_wR_factor_gt 0.0970
_refine_ls_wR_factor_ref 0.1007
_reflns_number_gt 7090
_reflns_number_total 7852
_reflns_threshold_expression >2sigma(I)
_cod_data_source_file cs8b01941_si_018.cif
_cod_data_source_block 14cL14Co
_cod_depositor_comments
;
The following automatic conversions were performed:

data item '_symmetry_cell_setting' value 'Orthorhombic' was changed
to 'orthorhombic' in accordance with the
/home/data/users/saulius/crontab/automatic-downloads/current/ACS/lib/dictionaries/cif_core.dic
dictionary named 'cif_core.dic' version 2.4.2 last updated on
2011-04-26.

Automatic conversion script
Id: cif_fix_values 6909 2019-04-08 15:41:33Z antanas 
;
_cod_original_sg_symbol_H-M P2(1)2(1)2(1)
_cod_database_code 4515516

loop_
_symmetry_equiv_pos_as_xyz
'x, y, z'
'-x+1/2, -y, z+1/2'
'-x, y+1/2, -z+1/2'
'x+1/2, -y+1/2, -z'

loop_
_atom_site_label
_atom_site_type_symbol
_atom_site_fract_x
_atom_site_fract_y
_atom_site_fract_z
_atom_site_U_iso_or_equiv
_atom_site_adp_type
_atom_site_occupancy
_atom_site_symmetry_multiplicity
_atom_site_calc_flag
_atom_site_refinement_flags
Co1 Co 0.73662(4) 0.45073(2) 0.234811(18) 0.02028(11) Uani 1 1 d .
K1 K 0.76003(7) 0.12375(4) 0.35891(3) 0.02671(17) Uani 1 1 d .
N1 N 0.7299(2) 0.52002(13) 0.31794(12) 0.0215(6) Uani 1 1 d .
N2 N 0.8713(2) 0.52291(14) 0.22205(12) 0.0209(6) Uani 1 1 d .
N3 N 0.5616(2) 0.48313(15) 0.23477(13) 0.0234(6) Uani 1 1 d .
N4 N 0.7829(2) 0.37785(14) 0.29998(12) 0.0219(6) Uani 1 1 d .
N5 N 0.9130(3) 0.74929(18) 0.48992(15) 0.0389(8) Uani 1 1 d .
N6 N 1.0036(4) 0.1669(3) 0.51123(18) 0.0735(14) Uani 1 1 d .
O1 O 1.0499(2) 0.55435(14) 0.17491(12) 0.0346(6) Uani 1 1 d .
O2 O 0.9662(2) 0.40803(13) 0.12213(10) 0.0286(6) Uani 1 1 d .
O3 O 0.7688(2) 0.40218(11) 0.14641(10) 0.0266(5) Uani 1 1 d .
O4 O 0.3910(2) 0.53936(14) 0.19786(11) 0.0369(6) Uani 1 1 d .
O5 O 0.4388(2) 0.50801(14) 0.08322(11) 0.0332(6) Uani 1 1 d .
O6 O 0.3833(2) 0.39465(14) 0.10953(12) 0.0362(6) Uani 1 1 d .
O7 O 0.7992(2) 0.26235(13) 0.34145(11) 0.0369(7) Uani 1 1 d .
O8 O 0.7285(2) 0.20394(11) 0.23303(11) 0.0308(5) Uani 1 1 d .
O9 O 0.8842(2) 0.25285(15) 0.18186(12) 0.0421(7) Uani 1 1 d .
O10 O 0.7844(3) 0.81829(17) 0.54443(13) 0.0550(8) Uani 1 1 d .
O11 O 0.8172(3) 0.14572(18) 0.47603(15) 0.0672(10) Uani 1 1 d .
C1 C 0.7554(3) 0.59186(16) 0.29263(14) 0.0225(7) Uani 1 1 d .
C2 C 0.8373(3) 0.59302(18) 0.24276(15) 0.0235(7) Uani 1 1 d .
C3 C 0.8688(3) 0.66009(19) 0.21835(16) 0.0298(8) Uani 1 1 d .
H3 H 0.9238 0.6625 0.1864 0.036 Uiso 1 1 calc R
C4 C 0.8185(3) 0.72356(19) 0.24128(18) 0.0343(9) Uani 1 1 d .
H4 H 0.8408 0.7682 0.2246 0.041 Uiso 1 1 calc R
C5 C 0.7363(4) 0.72169(18) 0.28821(16) 0.0325(8) Uani 1 1 d .
H5 H 0.7018 0.7647 0.3025 0.039 Uiso 1 1 calc R
C6 C 0.7051(3) 0.65518(19) 0.31415(16) 0.0292(8) Uani 1 1 d .
H6 H 0.6500 0.6536 0.3461 0.035 Uiso 1 1 calc R
C7 C 0.9739(3) 0.50975(19) 0.19313(16) 0.0251(8) Uani 1 1 d .
C8 C 0.9983(3) 0.42845(19) 0.18523(16) 0.0252(8) Uani 1 1 d .
C9 C 1.1277(3) 0.4085(2) 0.19512(17) 0.0339(9) Uani 1 1 d .
H9A H 1.1403 0.3587 0.1832 0.051 Uiso 1 1 calc R
H9B H 1.1475 0.4141 0.2375 0.051 Uiso 1 1 calc R
H9C H 1.1782 0.4397 0.1710 0.051 Uiso 1 1 calc R
C10 C 0.8520(3) 0.39468(18) 0.11005(15) 0.0263(8) Uani 1 1 d .
C11 C 0.8323(4) 0.3681(2) 0.04674(17) 0.0391(10) Uani 1 1 d .
H11A H 0.8161 0.3166 0.0475 0.059 Uiso 1 1 calc R
H11B H 0.9031 0.3771 0.0228 0.059 Uiso 1 1 calc R
H11C H 0.7649 0.3932 0.0291 0.059 Uiso 1 1 calc R
C12 C 0.6085(3) 0.50813(18) 0.34008(15) 0.0233(7) Uani 1 1 d .
C13 C 0.5206(3) 0.49099(19) 0.29636(16) 0.0248(8) Uani 1 1 d .
C14 C 0.4043(3) 0.4780(2) 0.31633(18) 0.0350(9) Uani 1 1 d .
H14 H 0.3449 0.4659 0.2882 0.042 Uiso 1 1 calc R
C15 C 0.3748(4) 0.4828(2) 0.37781(18) 0.0408(10) Uani 1 1 d .
H15 H 0.2960 0.4742 0.3904 0.049 Uiso 1 1 calc R
C16 C 0.4610(4) 0.5001(2) 0.41987(18) 0.0409(10) Uani 1 1 d .
H16 H 0.4407 0.5032 0.4609 0.049 Uiso 1 1 calc R
C17 C 0.5785(3) 0.5130(2) 0.40161(17) 0.0333(9) Uani 1 1 d .
H17 H 0.6371 0.5248 0.4303 0.040 Uiso 1 1 calc R
C18 C 0.4892(3) 0.50883(19) 0.19114(16) 0.0248(8) Uani 1 1 d .
C19 C 0.5396(3) 0.5026(2) 0.12544(16) 0.0305(8) Uani 1 1 d .
C20 C 0.6208(4) 0.5660(3) 0.10975(19) 0.0509(12) Uani 1 1 d .
H20A H 0.6445 0.5627 0.0677 0.076 Uiso 1 1 calc R
H20B H 0.6912 0.5647 0.1352 0.076 Uiso 1 1 calc R
H20C H 0.5784 0.6109 0.1163 0.076 Uiso 1 1 calc R
C21 C 0.3652(3) 0.4501(2) 0.08154(15) 0.0279(8) Uani 1 1 d .
C22 C 0.2601(3) 0.4629(2) 0.04015(15) 0.0372(9) Uani 1 1 d .
H22A H 0.2614 0.4278 0.0077 0.056 Uiso 1 1 calc R
H22B H 0.2648 0.5111 0.0234 0.056 Uiso 1 1 calc R
H22C H 0.1865 0.4578 0.0628 0.056 Uiso 1 1 calc R
C23 C 0.8236(3) 0.48839(19) 0.35546(15) 0.0228(7) Uani 1 1 d .
C24 C 0.8473(3) 0.41384(18) 0.34741(15) 0.0226(7) Uani 1 1 d .
C25 C 0.9364(3) 0.3822(2) 0.38431(16) 0.0300(8) Uani 1 1 d .
H25 H 0.9536 0.3328 0.3806 0.036 Uiso 1 1 calc R
C26 C 0.9993(4) 0.4242(2) 0.42638(18) 0.0383(10) Uani 1 1 d .
H26 H 1.0571 0.4022 0.4510 0.046 Uiso 1 1 calc R
C27 C 0.9775(4) 0.4974(2) 0.43215(17) 0.0352(10) Uani 1 1 d .
H27 H 1.0217 0.5253 0.4596 0.042 Uiso 1 1 calc R
C28 C 0.8891(3) 0.52934(19) 0.39681(16) 0.0284(8) Uani 1 1 d .
H28 H 0.8735 0.5789 0.4008 0.034 Uiso 1 1 calc R
C29 C 0.7660(3) 0.30606(17) 0.30117(14) 0.0242(7) Uani 1 1 d .
C30 C 0.6893(3) 0.27657(19) 0.24910(16) 0.0264(8) Uani 1 1 d .
C31 C 0.5590(3) 0.2690(2) 0.26869(19) 0.0388(9) Uani 1 1 d .
H31A H 0.5121 0.2506 0.2353 0.058 Uiso 1 1 calc R
H31B H 0.5285 0.3158 0.2808 0.058 Uiso 1 1 calc R
H31C H 0.5539 0.2358 0.3024 0.058 Uiso 1 1 calc R
C32 C 0.8286(3) 0.1999(2) 0.19794(17) 0.0315(9) Uani 1 1 d .
C33 C 0.8559(4) 0.1231(2) 0.18151(19) 0.0452(11) Uani 1 1 d .
H33A H 0.8204 0.1119 0.1427 0.068 Uiso 1 1 calc R
H33B H 0.8233 0.0911 0.2120 0.068 Uiso 1 1 calc R
H33C H 0.9416 0.1165 0.1792 0.068 Uiso 1 1 calc R
C34 C 0.9503(4) 0.7676(3) 0.59811(19) 0.0526(12) Uani 1 1 d .
H34A H 0.9245 0.8002 0.6298 0.079 Uiso 1 1 calc R
H34B H 1.0338 0.7763 0.5891 0.079 Uiso 1 1 calc R
H34C H 0.9400 0.7181 0.6114 0.079 Uiso 1 1 calc R
C35 C 0.8763(4) 0.7806(2) 0.54193(19) 0.0394(10) Uani 1 1 d .
C36 C 1.0062(4) 0.6950(3) 0.4873(2) 0.0547(13) Uani 1 1 d .
H36A H 1.0660 0.7053 0.5178 0.082 Uiso 1 1 calc R
H36B H 1.0430 0.6957 0.4477 0.082 Uiso 1 1 calc R
H36C H 0.9720 0.6478 0.4947 0.082 Uiso 1 1 calc R
C37 C 0.8388(4) 0.7558(3) 0.43518(18) 0.0512(12) Uani 1 1 d .
H37A H 0.7832 0.7157 0.4334 0.077 Uiso 1 1 calc R
H37B H 0.8896 0.7551 0.3997 0.077 Uiso 1 1 calc R
H37C H 0.7947 0.8008 0.4364 0.077 Uiso 1 1 calc R
C38 C 0.8307(6) 0.2066(3) 0.5719(3) 0.086(2) Uani 1 1 d .
H38A H 0.8569 0.2564 0.5741 0.129 Uiso 1 1 calc R
H38B H 0.8573 0.1809 0.6075 0.129 Uiso 1 1 calc R
H38C H 0.7443 0.2050 0.5696 0.129 Uiso 1 1 calc R
C39 C 0.8835(6) 0.1711(3) 0.5157(2) 0.0609(14) Uani 1 1 d .
C40 C 1.0892(6) 0.1924(4) 0.5576(3) 0.098(2) Uani 1 1 d .
H40A H 1.0699 0.2417 0.5689 0.147 Uiso 1 1 calc R
H40B H 1.1696 0.1907 0.5415 0.147 Uiso 1 1 calc R
H40C H 1.0840 0.1617 0.5930 0.147 Uiso 1 1 calc R
C41 C 1.0572(7) 0.1324(5) 0.4588(3) 0.124(3) Uani 1 1 d .
H41A H 1.1265 0.1048 0.4713 0.185 Uiso 1 1 calc R
H41B H 1.0814 0.1690 0.4300 0.185 Uiso 1 1 calc R
H41C H 0.9995 0.1004 0.4401 0.185 Uiso 1 1 calc R
H8 H 0.950(3) 0.3999(16) 0.2084(14) 0.011(8) Uiso 1 1 d .
H19 H 0.577(3) 0.455(2) 0.1195(15) 0.024(9) Uiso 1 1 d .
H30 H 0.696(2) 0.3056(16) 0.2153(14) 0.006(7) Uiso 1 1 d .

loop_
_atom_site_aniso_label
_atom_site_aniso_U_11
_atom_site_aniso_U_22
_atom_site_aniso_U_33
_atom_site_aniso_U_23
_atom_site_aniso_U_13
_atom_site_aniso_U_12
Co1 0.0198(2) 0.0262(2) 0.0148(2) -0.00122(18) -0.00110(19) -0.0002(2)
K1 0.0264(4) 0.0258(4) 0.0279(4) -0.0022(3) -0.0032(4) -0.0009(3)
N1 0.0207(14) 0.0259(13) 0.0180(13) -0.0059(11) -0.0031(12) 0.0033(12)
N2 0.0204(14) 0.0235(14) 0.0187(15) -0.0005(11) -0.0013(12) 0.0009(11)
N3 0.0216(14) 0.0318(15) 0.0168(14) 0.0002(13) -0.0008(13) 0.0017(12)
N4 0.0233(15) 0.0249(14) 0.0175(14) -0.0016(11) -0.0004(12) -0.0002(12)
N5 0.049(2) 0.0389(18) 0.0290(18) 0.0019(15) -0.0029(15) -0.0039(16)
N6 0.093(4) 0.093(3) 0.034(2) -0.002(2) -0.017(2) -0.046(3)
O1 0.0280(13) 0.0351(14) 0.0406(15) 0.0040(13) 0.0071(12) -0.0047(13)
O2 0.0301(14) 0.0375(14) 0.0183(13) -0.0023(11) 0.0031(11) -0.0021(11)
O3 0.0323(13) 0.0287(12) 0.0188(11) -0.0017(9) 0.0003(12) -0.0019(11)
O4 0.0321(14) 0.0513(17) 0.0273(14) 0.0000(12) -0.0070(11) 0.0146(14)
O5 0.0293(14) 0.0498(16) 0.0204(13) 0.0085(12) -0.0064(11) -0.0029(12)
O6 0.0349(15) 0.0406(16) 0.0332(15) -0.0054(13) -0.0025(12) 0.0000(13)
O7 0.0539(18) 0.0274(13) 0.0294(15) 0.0054(11) -0.0108(12) -0.0030(12)
O8 0.0377(14) 0.0252(12) 0.0295(13) -0.0060(10) 0.0005(13) -0.0039(11)
O9 0.0372(15) 0.0481(17) 0.0408(16) 0.0042(14) 0.0102(13) 0.0013(14)
O10 0.057(2) 0.069(2) 0.0396(18) 0.0001(15) -0.0002(15) 0.0151(18)
O11 0.093(3) 0.063(2) 0.045(2) 0.0063(16) -0.0339(19) -0.0279(19)
C1 0.0224(17) 0.0247(16) 0.0203(16) -0.0037(13) -0.0079(16) 0.0012(16)
C2 0.0224(17) 0.0291(18) 0.0192(18) -0.0017(15) -0.0055(15) -0.0017(14)
C3 0.033(2) 0.032(2) 0.025(2) 0.0046(16) -0.0041(16) -0.0021(16)
C4 0.040(2) 0.0232(18) 0.039(2) 0.0037(17) -0.0102(19) -0.0001(16)
C5 0.033(2) 0.0279(18) 0.037(2) -0.0063(15) -0.0106(19) 0.0048(18)
C6 0.0254(19) 0.038(2) 0.0243(19) -0.0076(16) -0.0034(15) 0.0022(15)
C7 0.0219(18) 0.032(2) 0.0214(19) -0.0016(16) -0.0042(15) -0.0024(15)
C8 0.0260(19) 0.032(2) 0.0180(18) -0.0005(15) 0.0039(15) -0.0026(15)
C9 0.031(2) 0.041(2) 0.030(2) -0.0005(18) 0.0035(17) 0.0062(17)
C10 0.032(2) 0.0274(19) 0.0192(19) -0.0008(15) 0.0037(16) 0.0005(16)
C11 0.039(2) 0.055(3) 0.023(2) -0.0070(18) 0.0015(17) -0.007(2)
C12 0.0210(17) 0.0279(18) 0.0209(18) -0.0028(14) 0.0016(14) 0.0013(15)
C13 0.0220(17) 0.0298(19) 0.0227(18) -0.0001(15) 0.0003(15) 0.0045(15)
C14 0.0241(19) 0.048(2) 0.033(2) -0.0040(18) -0.0022(16) 0.0011(17)
C15 0.027(2) 0.059(3) 0.036(2) 0.000(2) 0.0128(18) 0.0070(19)
C16 0.038(2) 0.063(3) 0.021(2) -0.0054(19) 0.0069(18) 0.010(2)
C17 0.033(2) 0.048(2) 0.0187(19) -0.0090(17) 0.0021(16) 0.0061(18)
C18 0.0247(19) 0.0283(19) 0.0214(19) 0.0027(15) -0.0032(15) -0.0013(15)
C19 0.026(2) 0.044(2) 0.0212(19) 0.0042(17) -0.0081(15) -0.0008(17)
C20 0.035(2) 0.078(3) 0.040(2) 0.022(2) -0.012(2) -0.018(2)
C21 0.0292(19) 0.039(2) 0.0154(17) -0.0040(17) 0.0018(14) 0.0052(18)
C22 0.030(2) 0.057(2) 0.0249(18) 0.0000(16) -0.0031(17) -0.001(2)
C23 0.0217(17) 0.0336(19) 0.0132(17) 0.0021(15) 0.0015(14) -0.0003(15)
C24 0.0235(18) 0.0281(18) 0.0161(17) -0.0009(14) -0.0008(14) -0.0041(14)
C25 0.032(2) 0.031(2) 0.028(2) 0.0008(15) -0.0057(16) 0.0026(16)
C26 0.039(2) 0.045(2) 0.030(2) 0.0066(18) -0.0189(18) 0.0009(19)
C27 0.045(2) 0.037(2) 0.025(2) -0.0033(17) -0.0148(18) -0.0050(19)
C28 0.037(2) 0.0280(19) 0.0205(18) -0.0020(15) -0.0050(16) -0.0004(16)
C29 0.0248(18) 0.0258(17) 0.0220(17) -0.0010(14) 0.0036(16) -0.0023(16)
C30 0.036(2) 0.0259(18) 0.0176(19) 0.0013(15) 0.0010(14) 0.0007(15)
C31 0.033(2) 0.045(2) 0.039(2) -0.0056(19) -0.0029(19) -0.0031(17)
C32 0.032(2) 0.040(2) 0.023(2) -0.0048(17) -0.0032(17) 0.0023(18)
C33 0.054(3) 0.050(3) 0.032(2) -0.013(2) -0.006(2) 0.009(2)
C34 0.054(3) 0.071(3) 0.033(2) -0.009(2) -0.008(2) 0.001(2)
C35 0.040(2) 0.040(2) 0.038(2) 0.0065(19) 0.0007(19) -0.004(2)
C36 0.056(3) 0.063(3) 0.046(3) -0.018(2) -0.010(2) 0.014(2)
C37 0.065(3) 0.058(3) 0.030(2) 0.003(2) -0.008(2) 0.007(3)
C38 0.118(5) 0.059(3) 0.082(4) -0.032(3) -0.038(4) 0.009(3)
C39 0.093(4) 0.046(3) 0.045(3) 0.010(2) -0.024(3) -0.024(3)
C40 0.096(5) 0.146(6) 0.051(4) -0.012(4) -0.027(3) -0.058(5)
C41 0.126(6) 0.203(8) 0.041(4) -0.021(4) 0.016(4) -0.089(6)

loop_
_atom_type_symbol
_atom_type_description
_atom_type_scat_dispersion_real
_atom_type_scat_dispersion_imag
_atom_type_scat_source
C C 0.0033 0.0016 'International Tables Vol C Tables 4.2.6.8 and 6.1.1.4'
H H 0.0000 0.0000 'International Tables Vol C Tables 4.2.6.8 and 6.1.1.4'
N N 0.0061 0.0033 'International Tables Vol C Tables 4.2.6.8 and 6.1.1.4'
O O 0.0106 0.0060 'International Tables Vol C Tables 4.2.6.8 and 6.1.1.4'
Co Co 0.3494 0.9721 'International Tables Vol C Tables 4.2.6.8 and 6.1.1.4'
K K 0.2009 0.2494 'International Tables Vol C Tables 4.2.6.8 and 6.1.1.4'

loop_
_geom_angle_atom_site_label_1
_geom_angle_atom_site_label_2
_geom_angle_atom_site_label_3
_geom_angle
_geom_angle_site_symmetry_1
_geom_angle_site_symmetry_3
N2 Co1 N4 110.11(11) . .
N2 Co1 N3 121.10(11) . .
N4 Co1 N3 115.88(11) . .
N2 Co1 O3 91.35(10) . .
N4 Co1 O3 108.61(10) . .
N3 Co1 O3 106.14(10) . .
N2 Co1 N1 76.30(10) . .
N4 Co1 N1 78.87(10) . .
N3 Co1 N1 78.53(10) . .
O3 Co1 N1 167.33(9) . .
O1 K1 O4 95.49(9) 3_745 3_645
O1 K1 O7 107.67(9) 3_745 .
O4 K1 O7 128.15(8) 3_645 .
O1 K1 O11 99.03(11) 3_745 .
O4 K1 O11 134.62(9) 3_645 .
O7 K1 O11 87.40(9) . .
O1 K1 O8 93.97(8) 3_745 .
O4 K1 O8 77.67(7) 3_645 .
O7 K1 O8 55.53(7) . .
O11 K1 O8 142.92(8) . .
O1 K1 O5 109.82(8) 3_745 3_645
O4 K1 O5 51.15(7) 3_645 3_645
O7 K1 O5 142.34(8) . 3_645
O11 K1 O5 83.50(8) . 3_645
O8 K1 O5 124.15(6) . 3_645
C23 N1 C12 114.6(3) . .
C23 N1 C1 116.1(3) . .
C12 N1 C1 116.4(3) . .
C23 N1 Co1 102.30(19) . .
C12 N1 Co1 102.70(19) . .
C1 N1 Co1 101.42(17) . .
C7 N2 C2 123.2(3) . .
C7 N2 Co1 125.7(2) . .
C2 N2 Co1 110.8(2) . .
C18 N3 C13 116.7(3) . .
C18 N3 Co1 132.7(2) . .
C13 N3 Co1 109.4(2) . .
C29 N4 C24 121.0(3) . .
C29 N4 Co1 129.2(2) . .
C24 N4 Co1 109.7(2) . .
C35 N5 C36 123.3(3) . .
C35 N5 C37 119.6(4) . .
C36 N5 C37 115.4(3) . .
C39 N6 C41 119.7(5) . .
C39 N6 C40 125.0(5) . .
C41 N6 C40 115.3(5) . .
C7 O1 K1 167.5(2) . 3_755
C10 O2 C8 117.9(3) . .
C10 O3 Co1 138.8(2) . .
C18 O4 K1 141.5(2) . 3_655
C21 O5 C19 115.6(3) . .
C21 O5 K1 96.44(19) . 3_655
C19 O5 K1 108.1(2) . 3_655
C29 O7 K1 132.9(2) . .
C32 O8 C30 115.9(3) . .
C32 O8 K1 112.5(2) . .
C30 O8 K1 104.49(18) . .
C39 O11 K1 151.3(3) . .
C6 C1 C2 120.8(3) . .
C6 C1 N1 123.7(3) . .
C2 C1 N1 115.5(3) . .
C3 C2 N2 128.0(3) . .
C3 C2 C1 118.1(3) . .
N2 C2 C1 113.8(3) . .
C4 C3 C2 120.3(3) . .
C4 C3 H3 119.9 . .
C2 C3 H3 119.9 . .
C5 C4 C3 121.2(3) . .
C5 C4 H4 119.4 . .
C3 C4 H4 119.4 . .
C4 C5 C6 119.6(3) . .
C4 C5 H5 120.2 . .
C6 C5 H5 120.2 . .
C1 C6 C5 120.0(3) . .
C1 C6 H6 120.0 . .
C5 C6 H6 120.0 . .
O1 C7 N2 128.2(3) . .
O1 C7 C8 119.1(3) . .
N2 C7 C8 112.7(3) . .
O2 C8 C9 107.7(3) . .
O2 C8 C7 108.1(3) . .
C9 C8 C7 113.2(3) . .
O2 C8 H8 104(2) . .
C9 C8 H8 110.2(19) . .
C7 C8 H8 113(2) . .
C8 C9 H9A 109.5 . .
C8 C9 H9B 109.5 . .
H9A C9 H9B 109.5 . .
C8 C9 H9C 109.5 . .
H9A C9 H9C 109.5 . .
H9B C9 H9C 109.5 . .
O3 C10 O2 124.9(3) . .
O3 C10 C11 122.1(3) . .
O2 C10 C11 113.0(3) . .
C10 C11 H11A 109.5 . .
C10 C11 H11B 109.5 . .
H11A C11 H11B 109.5 . .
C10 C11 H11C 109.5 . .
H11A C11 H11C 109.5 . .
H11B C11 H11C 109.5 . .
C17 C12 C13 120.7(3) . .
C17 C12 N1 122.5(3) . .
C13 C12 N1 116.8(3) . .
C14 C13 C12 118.1(3) . .
C14 C13 N3 125.2(3) . .
C12 C13 N3 116.5(3) . .
C13 C14 C15 121.1(4) . .
C13 C14 H14 119.5 . .
C15 C14 H14 119.5 . .
C16 C15 C14 120.3(4) . .
C16 C15 H15 119.9 . .
C14 C15 H15 119.9 . .
C15 C16 C17 120.3(4) . .
C15 C16 H16 119.9 . .
C17 C16 H16 119.9 . .
C16 C17 C12 119.6(4) . .
C16 C17 H17 120.2 . .
C12 C17 H17 120.2 . .
O4 C18 N3 127.3(3) . .
O4 C18 C19 117.6(3) . .
N3 C18 C19 115.1(3) . .
O5 C19 C20 105.1(3) . .
O5 C19 C18 108.0(3) . .
C20 C19 C18 111.7(3) . .
O5 C19 H19 108(2) . .
C20 C19 H19 114(2) . .
C18 C19 H19 110(2) . .
C19 C20 H20A 109.5 . .
C19 C20 H20B 109.5 . .
H20A C20 H20B 109.5 . .
C19 C20 H20C 109.5 . .
H20A C20 H20C 109.5 . .
H20B C20 H20C 109.5 . .
O6 C21 O5 123.6(3) . .
O6 C21 C22 124.8(4) . .
O5 C21 C22 111.6(3) . .
C21 C22 H22A 109.5 . .
C21 C22 H22B 109.5 . .
H22A C22 H22B 109.5 . .
C21 C22 H22C 109.5 . .
H22A C22 H22C 109.5 . .
H22B C22 H22C 109.5 . .
C28 C23 C24 120.8(3) . .
C28 C23 N1 122.2(3) . .
C24 C23 N1 117.0(3) . .
C25 C24 C23 117.5(3) . .
C25 C24 N4 125.7(3) . .
C23 C24 N4 116.7(3) . .
C26 C25 C24 120.5(3) . .
C26 C25 H25 119.7 . .
C24 C25 H25 119.7 . .
C27 C26 C25 121.0(4) . .
C27 C26 H26 119.5 . .
C25 C26 H26 119.5 . .
C26 C27 C28 119.3(4) . .
C26 C27 H27 120.3 . .
C28 C27 H27 120.3 . .
C27 C28 C23 120.7(3) . .
C27 C28 H28 119.6 . .
C23 C28 H28 119.6 . .
O7 C29 N4 127.5(3) . .
O7 C29 C30 117.8(3) . .
N4 C29 C30 114.5(3) . .
O8 C30 C31 105.8(3) . .
O8 C30 C29 110.0(3) . .
C31 C30 C29 110.7(3) . .
O8 C30 H30 108.3(18) . .
C31 C30 H30 111.1(18) . .
C29 C30 H30 110.8(18) . .
C30 C31 H31A 109.5 . .
C30 C31 H31B 109.5 . .
H31A C31 H31B 109.5 . .
C30 C31 H31C 109.5 . .
H31A C31 H31C 109.5 . .
H31B C31 H31C 109.5 . .
O9 C32 O8 122.9(3) . .
O9 C32 C33 126.1(4) . .
O8 C32 C33 110.9(3) . .
C32 C33 H33A 109.5 . .
C32 C33 H33B 109.5 . .
H33A C33 H33B 109.5 . .
C32 C33 H33C 109.5 . .
H33A C33 H33C 109.5 . .
H33B C33 H33C 109.5 . .
C35 C34 H34A 109.5 . .
C35 C34 H34B 109.5 . .
H34A C34 H34B 109.5 . .
C35 C34 H34C 109.5 . .
H34A C34 H34C 109.5 . .
H34B C34 H34C 109.5 . .
O10 C35 N5 121.9(4) . .
O10 C35 C34 120.3(4) . .
N5 C35 C34 117.7(4) . .
N5 C36 H36A 109.5 . .
N5 C36 H36B 109.5 . .
H36A C36 H36B 109.5 . .
N5 C36 H36C 109.5 . .
H36A C36 H36C 109.5 . .
H36B C36 H36C 109.5 . .
N5 C37 H37A 109.5 . .
N5 C37 H37B 109.5 . .
H37A C37 H37B 109.5 . .
N5 C37 H37C 109.5 . .
H37A C37 H37C 109.5 . .
H37B C37 H37C 109.5 . .
C39 C38 H38A 109.5 . .
C39 C38 H38B 109.5 . .
H38A C38 H38B 109.5 . .
C39 C38 H38C 109.5 . .
H38A C38 H38C 109.5 . .
H38B C38 H38C 109.5 . .
O11 C39 N6 121.4(5) . .
O11 C39 C38 120.5(6) . .
N6 C39 C38 118.1(5) . .
N6 C40 H40A 109.5 . .
N6 C40 H40B 109.5 . .
H40A C40 H40B 109.5 . .
N6 C40 H40C 109.5 . .
H40A C40 H40C 109.5 . .
H40B C40 H40C 109.5 . .
N6 C41 H41A 109.5 . .
N6 C41 H41B 109.5 . .
H41A C41 H41B 109.5 . .
N6 C41 H41C 109.5 . .
H41A C41 H41C 109.5 . .
H41B C41 H41C 109.5 . .

loop_
_geom_bond_atom_site_label_1
_geom_bond_atom_site_label_2
_geom_bond_distance
_geom_bond_site_symmetry_2
Co1 N2 2.015(3) .
Co1 N4 2.023(3) .
Co1 N3 2.031(3) .
Co1 O3 2.163(2) .
Co1 N1 2.223(2) .
K1 O1 2.572(2) 3_745
K1 O4 2.598(2) 3_645
K1 O7 2.607(2) .
K1 O11 2.676(3) .
K1 O8 3.147(2) .
K1 O5 3.314(3) 3_645
N1 C23 1.446(4) .
N1 C12 1.448(4) .
N1 C1 1.457(4) .
N2 C7 1.325(4) .
N2 C2 1.414(4) .
N3 C18 1.334(4) .
N3 C13 1.432(4) .
N4 C29 1.330(4) .
N4 C24 1.424(4) .
N5 C35 1.340(5) .
N5 C36 1.436(5) .
N5 C37 1.460(5) .
N6 C39 1.338(7) .
N6 C41 1.441(8) .
N6 C40 1.468(6) .
O1 C7 1.241(4) .
O1 K1 2.572(2) 3_755
O2 C10 1.317(4) .
O2 C8 1.477(4) .
O3 C10 1.227(4) .
O4 C18 1.234(4) .
O4 K1 2.598(2) 3_655
O5 C21 1.340(4) .
O5 C19 1.455(4) .
O5 K1 3.314(3) 3_655
O6 C21 1.205(4) .
O7 C29 1.248(4) .
O8 C32 1.352(4) .
O8 C30 1.445(4) .
O9 C32 1.203(4) .
O10 C35 1.233(5) .
O11 C39 1.231(5) .
C1 C6 1.372(4) .
C1 C2 1.422(5) .
C2 C3 1.386(5) .
C3 C4 1.385(5) .
C3 H3 0.9300 .
C4 C5 1.375(5) .
C4 H4 0.9300 .
C5 C6 1.390(5) .
C5 H5 0.9300 .
C6 H6 0.9300 .
C7 C8 1.525(5) .
C8 C9 1.496(5) .
C8 H8 0.91(3) .
C9 H9A 0.9600 .
C9 H9B 0.9600 .
C9 H9C 0.9600 .
C10 C11 1.488(5) .
C11 H11A 0.9600 .
C11 H11B 0.9600 .
C11 H11C 0.9600 .
C12 C17 1.392(5) .
C12 C13 1.403(5) .
C13 C14 1.383(5) .
C14 C15 1.390(5) .
C14 H14 0.9300 .
C15 C16 1.366(6) .
C15 H15 0.9300 .
C16 C17 1.384(5) .
C16 H16 0.9300 .
C17 H17 0.9300 .
C18 C19 1.549(5) .
C19 C20 1.510(5) .
C19 H19 0.97(4) .
C20 H20A 0.9600 .
C20 H20B 0.9600 .
C20 H20C 0.9600 .
C21 C22 1.496(5) .
C22 H22A 0.9600 .
C22 H22B 0.9600 .
C22 H22C 0.9600 .
C23 C28 1.384(5) .
C23 C24 1.403(5) .
C24 C25 1.403(5) .
C25 C26 1.389(5) .
C25 H25 0.9300 .
C26 C27 1.370(5) .
C26 H26 0.9300 .
C27 C28 1.380(5) .
C27 H27 0.9300 .
C28 H28 0.9300 .
C29 C30 1.523(5) .
C30 C31 1.513(5) .
C30 H30 0.92(3) .
C31 H31A 0.9600 .
C31 H31B 0.9600 .
C31 H31C 0.9600 .
C32 C33 1.485(5) .
C33 H33A 0.9600 .
C33 H33B 0.9600 .
C33 H33C 0.9600 .
C34 C35 1.499(6) .
C34 H34A 0.9600 .
C34 H34B 0.9600 .
C34 H34C 0.9600 .
C36 H36A 0.9600 .
C36 H36B 0.9600 .
C36 H36C 0.9600 .
C37 H37A 0.9600 .
C37 H37B 0.9600 .
C37 H37C 0.9600 .
C38 C39 1.510(7) .
C38 H38A 0.9600 .
C38 H38B 0.9600 .
C38 H38C 0.9600 .
C40 H40A 0.9600 .
C40 H40B 0.9600 .
C40 H40C 0.9600 .
C41 H41A 0.9600 .
C41 H41B 0.9600 .
C41 H41C 0.9600 .

loop_
_geom_torsion_atom_site_label_1
_geom_torsion_atom_site_label_2
_geom_torsion_atom_site_label_3
_geom_torsion_atom_site_label_4
_geom_torsion
_geom_torsion_site_symmetry_1
N2 Co1 N1 C23 -81.6(2) .
N4 Co1 N1 C23 32.57(19) .
N3 Co1 N1 C23 152.2(2) .
O3 Co1 N1 C23 -94.9(4) .
N2 Co1 N1 C12 159.3(2) .
N4 Co1 N1 C12 -86.5(2) .
N3 Co1 N1 C12 33.04(19) .
O3 Co1 N1 C12 146.0(4) .
N2 Co1 N1 C1 38.7(2) .
N4 Co1 N1 C1 152.8(2) .
N3 Co1 N1 C1 -87.6(2) .
O3 Co1 N1 C1 25.4(5) .
N4 Co1 N2 C7 74.7(3) .
N3 Co1 N2 C7 -145.5(3) .
O3 Co1 N2 C7 -35.7(3) .
N1 Co1 N2 C7 147.2(3) .
N4 Co1 N2 C2 -111.3(2) .
N3 Co1 N2 C2 28.5(3) .
O3 Co1 N2 C2 138.3(2) .
N1 Co1 N2 C2 -38.8(2) .
N2 Co1 N3 C18 67.9(3) .
N4 Co1 N3 C18 -154.4(3) .
O3 Co1 N3 C18 -33.8(3) .
N1 Co1 N3 C18 134.1(3) .
N2 Co1 N3 C13 -99.1(2) .
N4 Co1 N3 C13 38.5(2) .
O3 Co1 N3 C13 159.1(2) .
N1 Co1 N3 C13 -33.0(2) .
N2 Co1 N4 C29 -137.9(3) .
N3 Co1 N4 C29 80.0(3) .
O3 Co1 N4 C29 -39.3(3) .
N1 Co1 N4 C29 151.3(3) .
N2 Co1 N4 C24 38.6(2) .
N3 Co1 N4 C24 -103.5(2) .
O3 Co1 N4 C24 137.2(2) .
N1 Co1 N4 C24 -32.2(2) .
N2 Co1 O3 C10 26.0(3) .
N4 Co1 O3 C10 -85.7(3) .
N3 Co1 O3 C10 149.0(3) .
N1 Co1 O3 C10 39.0(6) .
O1 K1 O7 C29 102.3(3) 3_745
O4 K1 O7 C29 -9.9(4) 3_645
O11 K1 O7 C29 -159.1(3) .
O8 K1 O7 C29 19.8(3) .
O5 K1 O7 C29 -83.2(3) 3_645
O1 K1 O8 C32 -15.0(2) 3_745
O4 K1 O8 C32 -109.8(2) 3_645
O7 K1 O8 C32 93.7(2) .
O11 K1 O8 C32 95.6(3) .
O5 K1 O8 C32 -132.3(2) 3_645
O1 K1 O8 C30 -141.53(19) 3_745
O4 K1 O8 C30 123.71(19) 3_645
O7 K1 O8 C30 -32.78(18) .
O11 K1 O8 C30 -30.9(3) .
O5 K1 O8 C30 101.23(19) 3_645
O1 K1 O11 C39 60.1(8) 3_745
O4 K1 O11 C39 167.1(7) 3_645
O7 K1 O11 C39 -47.4(8) .
O8 K1 O11 C39 -49.0(8) .
O5 K1 O11 C39 169.2(8) 3_645
C23 N1 C1 C6 -104.9(4) .
C12 N1 C1 C6 34.7(4) .
Co1 N1 C1 C6 145.2(3) .
C23 N1 C1 C2 75.4(3) .
C12 N1 C1 C2 -145.1(3) .
Co1 N1 C1 C2 -34.6(3) .
C7 N2 C2 C3 29.0(5) .
Co1 N2 C2 C3 -145.1(3) .
C7 N2 C2 C1 -154.9(3) .
Co1 N2 C2 C1 31.0(3) .
C6 C1 C2 C3 2.8(5) .
N1 C1 C2 C3 -177.5(3) .
C6 C1 C2 N2 -173.8(3) .
N1 C1 C2 N2 6.0(4) .
N2 C2 C3 C4 174.2(3) .
C1 C2 C3 C4 -1.7(5) .
C2 C3 C4 C5 -0.4(5) .
C3 C4 C5 C6 1.6(5) .
C2 C1 C6 C5 -1.6(5) .
N1 C1 C6 C5 178.6(3) .
C4 C5 C6 C1 -0.5(5) .
K1 O1 C7 N2 150.7(9) 3_755
K1 O1 C7 C8 -26.3(13) 3_755
C2 N2 C7 O1 -6.8(6) .
Co1 N2 C7 O1 166.5(3) .
C2 N2 C7 C8 170.4(3) .
Co1 N2 C7 C8 -16.4(4) .
C10 O2 C8 C9 155.0(3) .
C10 O2 C8 C7 -82.3(4) .
O1 C7 C8 O2 -81.5(4) .
N2 C7 C8 O2 101.0(3) .
O1 C7 C8 C9 37.7(5) .
N2 C7 C8 C9 -139.7(3) .
Co1 O3 C10 O2 12.2(6) .
Co1 O3 C10 C11 -168.6(3) .
C8 O2 C10 O3 4.7(5) .
C8 O2 C10 C11 -174.6(3) .
C23 N1 C12 C17 41.1(4) .
C1 N1 C12 C17 -99.1(4) .
Co1 N1 C12 C17 151.1(3) .
C23 N1 C12 C13 -138.7(3) .
C1 N1 C12 C13 81.1(4) .
Co1 N1 C12 C13 -28.6(3) .
C17 C12 C13 C14 -1.0(5) .
N1 C12 C13 C14 178.8(3) .
C17 C12 C13 N3 -176.5(3) .
N1 C12 C13 N3 3.3(5) .
C18 N3 C13 C14 43.1(5) .
Co1 N3 C13 C14 -147.5(3) .
C18 N3 C13 C12 -141.8(3) .
Co1 N3 C13 C12 27.6(4) .
C12 C13 C14 C15 0.9(6) .
N3 C13 C14 C15 176.0(3) .
C13 C14 C15 C16 -0.4(6) .
C14 C15 C16 C17 0.0(6) .
C15 C16 C17 C12 -0.1(6) .
C13 C12 C17 C16 0.6(6) .
N1 C12 C17 C16 -179.2(3) .
K1 O4 C18 N3 160.7(3) 3_655
K1 O4 C18 C19 -15.7(5) 3_655
C13 N3 C18 O4 0.7(5) .
Co1 N3 C18 O4 -165.6(3) .
C13 N3 C18 C19 177.2(3) .
Co1 N3 C18 C19 10.8(5) .
C21 O5 C19 C20 168.9(3) .
K1 O5 C19 C20 -84.4(3) 3_655
C21 O5 C19 C18 -71.6(4) .
K1 O5 C19 C18 35.1(3) 3_655
O4 C18 C19 O5 -22.9(4) .
N3 C18 C19 O5 160.3(3) .
O4 C18 C19 C20 92.3(4) .
N3 C18 C19 C20 -84.5(4) .
C19 O5 C21 O6 -4.8(5) .
K1 O5 C21 O6 -118.5(3) 3_655
C19 O5 C21 C22 176.1(3) .
K1 O5 C21 C22 62.4(3) 3_655
C12 N1 C23 C28 -99.6(4) .
C1 N1 C23 C28 40.6(4) .
Co1 N1 C23 C28 150.0(3) .
C12 N1 C23 C24 81.5(4) .
C1 N1 C23 C24 -138.2(3) .
Co1 N1 C23 C24 -28.8(3) .
C28 C23 C24 C25 2.3(5) .
N1 C23 C24 C25 -178.9(3) .
C28 C23 C24 N4 -174.4(3) .
N1 C23 C24 N4 4.4(4) .
C29 N4 C24 C25 26.8(5) .
Co1 N4 C24 C25 -150.1(3) .
C29 N4 C24 C23 -156.8(3) .
Co1 N4 C24 C23 26.3(4) .
C23 C24 C25 C26 -1.0(5) .
N4 C24 C25 C26 175.4(3) .
C24 C25 C26 C27 -1.1(6) .
C25 C26 C27 C28 1.9(6) .
C26 C27 C28 C23 -0.6(6) .
C24 C23 C28 C27 -1.6(5) .
N1 C23 C28 C27 179.7(3) .
K1 O7 C29 N4 173.3(2) .
K1 O7 C29 C30 -1.7(5) .
C24 N4 C29 O7 1.4(5) .
Co1 N4 C29 O7 177.6(3) .
C24 N4 C29 C30 176.6(3) .
Co1 N4 C29 C30 -7.2(4) .
C32 O8 C30 C31 161.5(3) .
K1 O8 C30 C31 -74.2(3) .
C32 O8 C30 C29 -79.0(4) .
K1 O8 C30 C29 45.4(3) .
O7 C29 C30 O8 -36.6(4) .
N4 C29 C30 O8 147.8(3) .
O7 C29 C30 C31 80.0(4) .
N4 C29 C30 C31 -95.6(4) .
C30 O8 C32 O9 1.7(5) .
K1 O8 C32 O9 -118.4(3) .
C30 O8 C32 C33 -176.7(3) .
K1 O8 C32 C33 63.2(3) .
C36 N5 C35 O10 -168.6(4) .
C37 N5 C35 O10 -4.0(6) .
C36 N5 C35 C34 10.7(6) .
C37 N5 C35 C34 175.3(4) .
K1 O11 C39 N6 -42.8(10) .
K1 O11 C39 C38 138.5(6) .
C41 N6 C39 O11 0.3(8) .
C40 N6 C39 O11 -176.9(5) .
C41 N6 C39 C38 179.0(5) .
C40 N6 C39 C38 1.8(8) .
